data_1527411
loop_
_publ_author_name
'Giessen, B.C.'
'Vitek, J.M.'
'Grant, N.J.'

_publ_section_title
;
 Metastable phases in the Tl-Sn system
;
_journal_name_full 'Metallurgical Transactions'
_journal_page_first 2449
_journal_page_last 2453
_journal_volume 3
_journal_year 1972
_chemical_formula_sum 'Sn0.6 Tl0.4'
_chemical_name_systematic '(Sn0.6 Tl0.4)'
_space_group_IT_number 139
_symmetry_space_group_name_Hall '-I 4 2'
_symmetry_space_group_name_H-M 'I 4/m m m'
_cell_angle_alpha 90
_cell_angle_beta 90
_cell_angle_gamma 90
_cell_formula_units_Z 2
_cell_length_a 2.549
_cell_length_b 2.549
_cell_length_c 4.199
_cell_volume 27.283
_citation_journal_id_ASTM MTGTBF
_cod_data_source_file Giessen_MTGTBF_1972_71.cif
_cod_data_source_block Sn0.6Tl0.4
_cod_original_cell_volume 27.28259
_cod_database_code 1527411

loop_
_symmetry_equiv_pos_as_xyz
x,y,z
-y,x,z
-x,-y,z
y,-x,z
x,-y,-z
y,x,-z
-x,y,-z
-y,-x,-z
-x,-y,-z
y,-x,-z
x,y,-z
-y,x,-z
-x,y,z
-y,-x,z
x,-y,z
y,x,z
x+1/2,y+1/2,z+1/2
-y+1/2,x+1/2,z+1/2
-x+1/2,-y+1/2,z+1/2
y+1/2,-x+1/2,z+1/2
x+1/2,-y+1/2,-z+1/2
y+1/2,x+1/2,-z+1/2
-x+1/2,y+1/2,-z+1/2
-y+1/2,-x+1/2,-z+1/2
-x+1/2,-y+1/2,-z+1/2
y+1/2,-x+1/2,-z+1/2
x+1/2,y+1/2,-z+1/2
-y+1/2,x+1/2,-z+1/2
-x+1/2,y+1/2,z+1/2
-y+1/2,-x+1/2,z+1/2
x+1/2,-y+1/2,z+1/2
y+1/2,x+1/2,z+1/2

loop_
_atom_site_label
_atom_site_type_symbol
_atom_site_fract_x
_atom_site_fract_y
_atom_site_fract_z
_atom_site_occupancy
_atom_site_U_iso_or_equiv
Sn1 Sn 0 0 0 0.6 0.0
Tl1 Tl 0 0 0 0.4 0.0
